data_4508024
loop_
_publ_author_name
'Bhattacharya, Suman'
'Saraswatula, Viswanadha G.'
'Saha, Binoy K.'

_publ_section_title
;
 Thermal Expansion in Alkane Diacids---Another Property Showing
 Alternation in an Odd--Even Series
;
_journal_issue 8
_journal_name_full 'Crystal Growth &amp; Design'
_journal_page_first 3651
_journal_paper_doi 10.1021/cg400668w
_journal_volume 13
_journal_year 2013
_chemical_formula_moiety 'C8 H14 O4'
_chemical_formula_sum 'C8 H14 O4'
_chemical_formula_weight 174.19
_chemical_name_common C8-220
_chemical_name_systematic 'Octane-1,8-dioic acid'
_space_group_crystal_system monoclinic
_space_group_IT_number 14
_space_group_name_Hall '-P 2ybc'
_space_group_name_H-M_alt 'P 1 21/c 1'
_symmetry_space_group_name_Hall '-P 2ybc'
_symmetry_space_group_name_H-M 'P 1 21/c 1'
_atom_sites_solution_hydrogens geom
_atom_sites_solution_primary direct
_atom_sites_solution_secondary difmap
_audit_creation_date 2012-12-09
_audit_creation_method
;
  Olex2 1.2-ac2
  (compiled 2012.03.27 svn.r2268, GUI svn.r4156)
;
_cell_angle_alpha 90.00
_cell_angle_beta 97.064(6)
_cell_angle_gamma 90.00
_cell_formula_units_Z 2
_cell_length_a 8.8774(6)
_cell_length_b 5.0626(4)
_cell_length_c 9.9952(7)
_cell_measurement_reflns_used 725
_cell_measurement_temperature 220(2)
_cell_measurement_theta_max 28.9773
_cell_measurement_theta_min 4.5117
_cell_volume 445.80(6)
_computing_cell_refinement
;
CrysAlisPro, Agilent Technologies,
Version 1.171.36.21 (release 14-08-2012 CrysAlis171 .NET)
(compiled Sep 14 2012,17:21:16)
;
_computing_data_collection
;
CrysAlisPro, Agilent Technologies,
Version 1.171.36.21 (release 14-08-2012 CrysAlis171 .NET)
(compiled Sep 14 2012,17:21:16)
;
_computing_data_reduction
;
CrysAlisPro, Agilent Technologies,
Version 1.171.36.21 (release 14-08-2012 CrysAlis171 .NET)
(compiled Sep 14 2012,17:21:16)
;
_computing_molecular_graphics
;
O. V. Dolomanov, L. J. Bourhis, R. J. Gildea, J. A. K. Howard and H. Puschmann,
OLEX2: a complete structure solution, refinement and analysis program.
J. Appl. Cryst. (2009). 42, 339-341.
;
_computing_publication_material
;
O. V. Dolomanov, L. J. Bourhis, R. J. Gildea, J. A. K. Howard and H. Puschmann,
OLEX2: a complete structure solution, refinement and analysis program.
J. Appl. Cryst. (2009). 42, 339-341.
;
_computing_structure_refinement
;
SHELXL, G.M. Sheldrick, Acta Cryst.
(2008). A64, 112-122
;
_computing_structure_solution
;
SHELXS, G.M. Sheldrick, Acta Cryst.
(2008). A64, 112-122
;
_diffrn_ambient_temperature 220(2)
_diffrn_detector_area_resol_mean 15.9821
_diffrn_measured_fraction_theta_full 0.9863
_diffrn_measured_fraction_theta_max 0.8922
_diffrn_measurement_details
;
  1 omega   -4.00   24.00   1.0000    7.0000
omega____ theta____ kappa____ phi______ frames
    -      -17.5741  -99.0000    0.0000 28

  2 omega  -85.00  -59.00   1.0000    7.0000
omega____ theta____ kappa____ phi______ frames
    -      -17.5741  -37.0000   30.0000 26

  3 omega  -42.00   34.00   1.0000    7.0000
omega____ theta____ kappa____ phi______ frames
    -      -17.5741   77.0000  -30.0000 76

  4 omega  -34.00   42.00   1.0000    7.0000
omega____ theta____ kappa____ phi______ frames
    -      -17.5741   57.0000 -150.0000 76

  5 omega  -86.00   -4.00   1.0000    7.0000
omega____ theta____ kappa____ phi______ frames
    -      -17.5741  -57.0000 -180.0000 82
;
_diffrn_measurement_device_type 'Xcalibur, Eos'
_diffrn_measurement_method '\w scans'
_diffrn_orient_matrix_UB_11 -0.0552830000
_diffrn_orient_matrix_UB_12 -0.1016410000
_diffrn_orient_matrix_UB_13 -0.0031217000
_diffrn_orient_matrix_UB_21 -0.0583997000
_diffrn_orient_matrix_UB_22 0.0964678000
_diffrn_orient_matrix_UB_23 -0.0050638000
_diffrn_orient_matrix_UB_31 -0.0033867000
_diffrn_orient_matrix_UB_32 -0.0024566000
_diffrn_orient_matrix_UB_33 -0.0712612000
_diffrn_radiation_monochromator graphite
_diffrn_radiation_type 'Mo K\a'
_diffrn_radiation_wavelength 0.7107
_diffrn_reflns_av_R_equivalents 0.0203
_diffrn_reflns_av_unetI/netI 0.0285
_diffrn_reflns_limit_h_max 11
_diffrn_reflns_limit_h_min -12
_diffrn_reflns_limit_k_max 6
_diffrn_reflns_limit_k_min -6
_diffrn_reflns_limit_l_max 13
_diffrn_reflns_limit_l_min -12
_diffrn_reflns_number 2279
_diffrn_reflns_theta_full 25.00
_diffrn_reflns_theta_max 29.05
_diffrn_reflns_theta_min 4.52
_diffrn_source 'Enhance (Mo) X-ray Source'
_exptl_absorpt_coefficient_mu 0.103
_exptl_absorpt_correction_T_max 1.00000
_exptl_absorpt_correction_T_min 0.84731
_exptl_absorpt_correction_type multi-scan
_exptl_absorpt_process_details
;
CrysAlisPro, Agilent Technologies,
Version 1.171.36.21 (release 14-08-2012 CrysAlis171 .NET)
(compiled Sep 14 2012,17:21:16)
Empirical absorption correction using spherical harmonics,
 implemented in SCALE3 ABSPACK scaling algorithm.
;
_exptl_crystal_colour colourless
_exptl_crystal_density_diffrn 1.298
_exptl_crystal_density_method 'not measured'
_exptl_crystal_description plate
_exptl_crystal_F_000 184
_exptl_crystal_size_max 0.46
_exptl_crystal_size_mid 0.44
_exptl_crystal_size_min 0.12
_refine_diff_density_max 0.224
_refine_diff_density_min -0.169
_refine_diff_density_rms 0.041
_refine_ls_extinction_method none
_refine_ls_goodness_of_fit_ref 1.044
_refine_ls_hydrogen_treatment mixed
_refine_ls_matrix_type full
_refine_ls_number_parameters 59
_refine_ls_number_reflns 1022
_refine_ls_number_restraints 0
_refine_ls_restrained_S_all 1.044
_refine_ls_R_factor_all 0.0610
_refine_ls_R_factor_gt 0.0411
_refine_ls_shift/su_max 0.000
_refine_ls_shift/su_mean 0.000
_refine_ls_structure_factor_coef Fsqd
_refine_ls_weighting_details 'calc w=1/[\s^2^(Fo^2^)+(0.0529P)^2^+0.0681P] where P=(Fo^2^+2Fc^2^)/3'
_refine_ls_weighting_scheme calc
_refine_ls_wR_factor_gt 0.0984
_refine_ls_wR_factor_ref 0.1119
_reflns_number_gt 765
_reflns_number_total 1022
_reflns_threshold_expression >2sigma(I)
_cod_data_source_file cg400668w_si_002.cif
_cod_data_source_block C8-220
_cod_database_code 4508024

loop_
_space_group_symop_id
_space_group_symop_operation_xyz
1 'x, y, z'
2 '-x, y+1/2, -z+1/2'
3 '-x, -y, -z'
4 'x, -y-1/2, z-1/2'

loop_
_atom_site_label
_atom_site_type_symbol
_atom_site_fract_x
_atom_site_fract_y
_atom_site_fract_z
_atom_site_U_iso_or_equiv
_atom_site_adp_type
_atom_site_occupancy
_atom_site_symmetry_multiplicity
_atom_site_calc_flag
_atom_site_refinement_flags
O1 O 0.65886(11) 0.0959(2) 0.59703(10) 0.0394(3) Uani 1 1 d .
C1 C 0.62934(14) -0.1015(3) 0.66066(13) 0.0280(3) Uani 1 1 d .
O2 O 0.51454(12) -0.2554(2) 0.62234(11) 0.0418(3) Uani 1 1 d .
C3 C 0.85293(15) -0.0051(3) 0.83797(14) 0.0319(4) Uani 1 1 d .
H3A H 0.8139 0.1724 0.8460 0.038 Uiso 1 1 calc R
H3B H 0.9244 -0.0008 0.7720 0.038 Uiso 1 1 calc R
C2 C 0.72285(15) -0.1870(3) 0.78796(13) 0.0312(4) Uani 1 1 d .
H2A H 0.7638 -0.3610 0.7737 0.037 Uiso 1 1 calc R
H2B H 0.6568 -0.2030 0.8580 0.037 Uiso 1 1 calc R
C4 C 0.93555(16) -0.0894(3) 0.97290(14) 0.0352(4) Uani 1 1 d .
H4A H 0.8631 -0.0971 1.0380 0.042 Uiso 1 1 calc R
H4B H 0.9752 -0.2663 0.9640 0.042 Uiso 1 1 calc R
H2 H 0.454(3) -0.190(5) 0.544(3) 0.103(8) Uiso 1 1 d .

loop_
_atom_site_aniso_label
_atom_site_aniso_U_11
_atom_site_aniso_U_22
_atom_site_aniso_U_33
_atom_site_aniso_U_23
_atom_site_aniso_U_13
_atom_site_aniso_U_12
O1 0.0376(6) 0.0428(7) 0.0350(6) 0.0135(5) -0.0074(4) -0.0067(5)
C1 0.0265(6) 0.0303(8) 0.0268(7) 0.0001(6) 0.0010(5) 0.0016(6)
O2 0.0402(6) 0.0432(7) 0.0377(6) 0.0093(5) -0.0124(5) -0.0114(5)
C3 0.0311(7) 0.0330(8) 0.0297(7) 0.0065(7) -0.0043(5) -0.0004(6)
C2 0.0316(7) 0.0324(8) 0.0281(7) 0.0053(6) -0.0025(5) 0.0015(6)
C4 0.0354(8) 0.0355(9) 0.0316(8) 0.0090(7) -0.0076(6) -0.0031(7)

loop_
_atom_type_symbol
_atom_type_description
_atom_type_scat_dispersion_real
_atom_type_scat_dispersion_imag
_atom_type_scat_source
C C 0.0033 0.0016 'International Tables Vol C Tables 4.2.6.8 and 6.1.1.4'
H H 0.0000 0.0000 'International Tables Vol C Tables 4.2.6.8 and 6.1.1.4'
O O 0.0106 0.0060 'International Tables Vol C Tables 4.2.6.8 and 6.1.1.4'

loop_
_geom_angle_atom_site_label_1
_geom_angle_atom_site_label_2
_geom_angle_atom_site_label_3
_geom_angle
_geom_angle_site_symmetry_1
O1 C1 O2 122.87(12) .
O1 C1 C2 122.95(12) .
O2 C1 C2 114.18(12) .
C1 O2 H2 112.0(15) .
H3A C3 H3B 107.8 .
C2 C3 H3A 109.0 .
C2 C3 H3B 109.0 .
C2 C3 C4 112.88(12) .
C4 C3 H3A 109.0 .
C4 C3 H3B 109.0 .
C1 C2 C3 115.23(12) .
C1 C2 H2A 108.5 .
C1 C2 H2B 108.5 .
C3 C2 H2A 108.5 .
C3 C2 H2B 108.5 .
H2A C2 H2B 107.5 .
C3 C4 H4A 108.6 .
C3 C4 H4B 108.6 .
C4 C4 C3 114.45(15) 3_757
C4 C4 H4A 108.6 3_757
C4 C4 H4B 108.6 3_757
H4A C4 H4B 107.6 .

loop_
_geom_bond_atom_site_label_1
_geom_bond_atom_site_label_2
_geom_bond_distance
_geom_bond_site_symmetry_2
O1 C1 1.2301(17) .
C1 O2 1.3025(17) .
C1 C2 1.4952(19) .
O2 H2 0.95(3) .
C3 H3A 0.9700 .
C3 H3B 0.9700 .
C3 C2 1.513(2) .
C3 C4 1.5151(19) .
C2 H2A 0.9700 .
C2 H2B 0.9700 .
C4 C4 1.507(3) 3_757
C4 H4A 0.9700 .
C4 H4B 0.9700 .

loop_
_geom_torsion_atom_site_label_1
_geom_torsion_atom_site_label_2
_geom_torsion_atom_site_label_3
_geom_torsion_atom_site_label_4
_geom_torsion
_geom_torsion_site_symmetry_4
O1 C1 C2 C3 3.1(2) .
O2 C1 C2 C3 -177.45(12) .
C2 C3 C4 C4 -179.10(16) 3_757
C4 C3 C2 C1 175.29(13) .
